data_4073873
loop_
_publ_author_name
'Viciano, M\'onica'
'Feliz, Marta'
'Corber\'an, Rosa'
'Mata, Jose A.'
'Clot, Eric'
'Peris, Eduardo'

_publ_section_title
;
 Aliphatic versus Aromatic C&#x2212;H Activation in the Formation of
 Abnormal Carbenes with Iridium:&#x00A0; A Combined Experimental and
 Theoretical Study
;
_journal_issue 22
_journal_name_full Organometallics
_journal_page_first 5304
_journal_paper_doi 10.1021/om7006979
_journal_volume 26
_journal_year 2007
_chemical_formula_sum 'C22 H33 Cl2 F6 I Ir N4 P'
_chemical_formula_weight 888.49
_chemical_name_systematic
; 
 ? 
;
_space_group_IT_number 14
_symmetry_cell_setting monoclinic
_symmetry_Int_Tables_number 14
_symmetry_space_group_name_Hall '-P 2yn'
_symmetry_space_group_name_H-M 'P 1 21/n 1'
_atom_sites_solution_hydrogens geom
_atom_sites_solution_primary direct
_atom_sites_solution_secondary difmap
_audit_creation_method SHELXL-97
_cell_angle_alpha 90.00
_cell_angle_beta 102.1020(10)
_cell_angle_gamma 90.00
_cell_formula_units_Z 4
_cell_length_a 12.3869(6)
_cell_length_b 15.5378(7)
_cell_length_c 15.7627(7)
_cell_measurement_temperature 293(2)
_cell_volume 2966.3(2)
_computing_cell_refinement 'Bruker XSCANS'
_computing_data_collection 'Bruker XSCANS'
_computing_data_reduction 'Bruker SHELXTL'
_computing_molecular_graphics 'Bruker SHELXTL'
_computing_publication_material 'Bruker SHELXTL'
_computing_structure_refinement 'SHELXL-97 (Sheldrick, 1997)'
_computing_structure_solution 'SHELXS-97 (Sheldrick, 1990)'
_diffrn_ambient_temperature 293(2)
_diffrn_measured_fraction_theta_full 1.000
_diffrn_measured_fraction_theta_max 1.000
_diffrn_measurement_device_type 'Bruker P4'
_diffrn_measurement_method '\w scans'
_diffrn_radiation_monochromator graphite
_diffrn_radiation_source 'fine-focus sealed tube'
_diffrn_radiation_type MoK\a
_diffrn_radiation_wavelength 0.71073
_diffrn_reflns_av_R_equivalents 0.0293
_diffrn_reflns_av_sigmaI/netI 0.0306
_diffrn_reflns_limit_h_max 12
_diffrn_reflns_limit_h_min -16
_diffrn_reflns_limit_k_max 19
_diffrn_reflns_limit_k_min -20
_diffrn_reflns_limit_l_max 20
_diffrn_reflns_limit_l_min -20
_diffrn_reflns_number 20253
_diffrn_reflns_theta_full 27.50
_diffrn_reflns_theta_max 27.50
_diffrn_reflns_theta_min 1.86
_exptl_absorpt_coefficient_mu 5.833
_exptl_absorpt_correction_type empirical
_exptl_crystal_colour yellow
_exptl_crystal_density_diffrn 1.989
_exptl_crystal_density_method 'not measured'
_exptl_crystal_description Prism
_exptl_crystal_F_000 1704
_exptl_crystal_size_max 0.19
_exptl_crystal_size_mid 0.15
_exptl_crystal_size_min 0.10
_refine_diff_density_max 0.721
_refine_diff_density_min -0.787
_refine_diff_density_rms 0.094
_refine_ls_extinction_method none
_refine_ls_goodness_of_fit_ref 1.013
_refine_ls_hydrogen_treatment constr
_refine_ls_matrix_type full
_refine_ls_number_parameters 342
_refine_ls_number_reflns 6815
_refine_ls_number_restraints 0
_refine_ls_restrained_S_all 1.013
_refine_ls_R_factor_all 0.0322
_refine_ls_R_factor_gt 0.0243
_refine_ls_shift/su_max 0.075
_refine_ls_shift/su_mean 0.001
_refine_ls_structure_factor_coef Fsqd
_refine_ls_weighting_details 'calc w=1/[\s^2^(Fo^2^)+(0.0291P)^2^+2.3568P] where P=(Fo^2^+2Fc^2^)/3'
_refine_ls_weighting_scheme calc
_refine_ls_wR_factor_gt 0.0584
_refine_ls_wR_factor_ref 0.0623
_reflns_number_gt 5846
_reflns_number_total 6815
_reflns_threshold_expression >2sigma(I)
_cod_data_source_file om7006979-file004.cif
_cod_data_source_block str812m1
_cod_depositor_comments
;
The following automatic conversions were performed:

'_symmetry_cell_setting' value 'Monoclinic' changed to 'monoclinic'
according to /home/saulius/struct/CIF-dictionaries/cif_core.dic
dictionary named 'cif_core.dic' version 2.4.1 from 2010-06-29.

Automatic conversion script
Id: cif_fix_values 1715 2011-07-08 13:25:40Z adriana 
;
_cod_original_sg_symbol_H-M P2(1)/n
_cod_database_code 4073873

loop_
_symmetry_equiv_pos_as_xyz
'x, y, z'
'-x+1/2, y+1/2, -z+1/2'
'-x, -y, -z'
'x-1/2, -y-1/2, z-1/2'

loop_
_atom_site_label
_atom_site_type_symbol
_atom_site_fract_x
_atom_site_fract_y
_atom_site_fract_z
_atom_site_U_iso_or_equiv
_atom_site_adp_type
_atom_site_occupancy
_atom_site_symmetry_multiplicity
_atom_site_calc_flag
_atom_site_refinement_flags
Ir1 Ir 0.154570(11) 0.964019(8) 0.235821(8) 0.03186(5) Uani 1 1 d .
N1 N -0.0734(3) 0.95743(19) 0.4029(2) 0.0417(7) Uani 1 1 d .
C1 C 0.0601(3) 0.9442(2) 0.3262(2) 0.0356(7) Uani 1 1 d .
P1 P 0.67096(13) 0.78544(9) 0.22388(10) 0.0698(4) Uani 1 1 d .
Cl1 Cl 0.53500(15) 1.08142(14) 0.25487(11) 0.1064(6) Uani 1 1 d .
F1 F 0.7968(4) 0.7676(4) 0.2278(4) 0.161(2) Uani 1 1 d .
I1 I 0.27090(2) 1.085853(17) 0.343861(17) 0.04865(7) Uani 1 1 d .
N2 N 0.0458(3) 0.86898(19) 0.3730(2) 0.0426(7) Uani 1 1 d .
F2 F 0.6819(4) 0.7419(3) 0.3151(2) 0.1234(14) Uani 1 1 d .
Cl2 Cl 0.57499(18) 1.07311(15) 0.08223(13) 0.1179(6) Uani 1 1 d .
C2 C -0.0156(3) 0.9989(2) 0.3480(2) 0.0393(8) Uani 1 1 d .
H2 H -0.0270 1.0555 0.3291 0.047 Uiso 1 1 calc R
N3 N 0.2283(3) 0.8151(2) 0.4181(2) 0.0530(9) Uani 1 1 d .
F3 F 0.6450(5) 0.6960(3) 0.1807(3) 0.152(2) Uani 1 1 d .
C3 C -0.1678(4) 0.9954(3) 0.4321(3) 0.0565(11) Uani 1 1 d .
H3A H -0.2331 0.9627 0.4093 0.085 Uiso 1 1 calc R
H3B H -0.1780 1.0537 0.4119 0.085 Uiso 1 1 calc R
H3C H -0.1540 0.9947 0.4944 0.085 Uiso 1 1 calc R
C4 C -0.0349(3) 0.8784(2) 0.4178(3) 0.0444(9) Uani 1 1 d .
N4 N 0.3915(3) 0.8715(2) 0.4352(2) 0.0556(9) Uani 1 1 d .
F4 F 0.6628(4) 0.8278(3) 0.1326(3) 0.1315(15) Uani 1 1 d .
F5 F 0.7048(6) 0.8734(3) 0.2686(4) 0.165(2) Uani 1 1 d .
C5 C -0.0764(4) 0.8141(3) 0.4737(3) 0.0674(13) Uani 1 1 d .
H5A H -0.1094 0.8436 0.5154 0.101 Uiso 1 1 calc R
H5B H -0.0160 0.7795 0.5034 0.101 Uiso 1 1 calc R
H5C H -0.1305 0.7779 0.4382 0.101 Uiso 1 1 calc R
F6 F 0.5500(4) 0.8029(4) 0.2219(4) 0.169(2) Uani 1 1 d .
C6 C 0.1158(4) 0.7938(2) 0.3756(3) 0.0586(12) Uani 1 1 d .
H6A H 0.1142 0.7740 0.3170 0.070 Uiso 1 1 calc R
H6B H 0.0884 0.7478 0.4069 0.070 Uiso 1 1 calc R
C7 C 0.2765(5) 0.8139(3) 0.5066(3) 0.0709(16) Uani 1 1 d .
H7 H 0.2450 0.7928 0.5510 0.085 Uiso 1 1 calc R
C8 C 0.3760(5) 0.8489(3) 0.5150(3) 0.0715(15) Uani 1 1 d .
H8 H 0.4267 0.8567 0.5670 0.086 Uiso 1 1 calc R
C9 C 0.4943(4) 0.9044(4) 0.4167(4) 0.0767(15) Uani 1 1 d .
H9A H 0.5230 0.8639 0.3810 0.115 Uiso 1 1 calc R
H9B H 0.5471 0.9126 0.4701 0.115 Uiso 1 1 calc R
H9C H 0.4807 0.9584 0.3868 0.115 Uiso 1 1 calc R
C10 C 0.3000(3) 0.8519(2) 0.3757(2) 0.0441(9) Uani 1 1 d .
C11 C 0.2776(3) 0.8681(3) 0.2830(2) 0.0444(8) Uani 1 1 d .
H11A H 0.2546 0.8145 0.2532 0.053 Uiso 1 1 calc R
H11B H 0.3460 0.8855 0.2672 0.053 Uiso 1 1 calc R
C12 C 0.0787(4) 1.0545(3) 0.1304(2) 0.0465(9) Uani 1 1 d .
C13 C 0.1798(3) 1.0216(3) 0.1113(2) 0.0451(9) Uani 1 1 d .
C14 C 0.1694(4) 0.9312(3) 0.1021(2) 0.0462(9) Uani 1 1 d .
C15 C 0.0643(4) 0.9073(3) 0.1194(2) 0.0502(10) Uani 1 1 d .
C16 C 0.0069(3) 0.9847(3) 0.1319(2) 0.0502(10) Uani 1 1 d .
C17 C 0.0542(5) 1.1488(3) 0.1397(3) 0.0813(17) Uani 1 1 d .
H17A H 0.1167 1.1825 0.1326 0.122 Uiso 1 1 calc R
H17B H 0.0393 1.1591 0.1962 0.122 Uiso 1 1 calc R
H17C H -0.0091 1.1648 0.0962 0.122 Uiso 1 1 calc R
C18 C 0.2754(5) 1.0754(4) 0.0962(3) 0.0777(16) Uani 1 1 d .
H18A H 0.2524 1.1092 0.0445 0.117 Uiso 1 1 calc R
H18B H 0.3351 1.0384 0.0895 0.117 Uiso 1 1 calc R
H18C H 0.2995 1.1129 0.1448 0.117 Uiso 1 1 calc R
C19 C 0.2508(5) 0.8701(4) 0.0760(3) 0.0807(17) Uani 1 1 d .
H19A H 0.3242 0.8925 0.0948 0.121 Uiso 1 1 calc R
H19B H 0.2346 0.8638 0.0141 0.121 Uiso 1 1 calc R
H19C H 0.2456 0.8151 0.1026 0.121 Uiso 1 1 calc R
C20 C 0.0142(5) 0.8186(3) 0.1096(3) 0.0867(19) Uani 1 1 d .
H20A H -0.0437 0.8153 0.1416 0.130 Uiso 1 1 calc R
H20B H 0.0700 0.7767 0.1317 0.130 Uiso 1 1 calc R
H20C H -0.0157 0.8074 0.0494 0.130 Uiso 1 1 calc R
C21 C -0.1121(4) 0.9912(5) 0.1398(3) 0.0840(17) Uani 1 1 d .
H21A H -0.1590 0.9916 0.0829 0.126 Uiso 1 1 calc R
H21B H -0.1228 1.0434 0.1696 0.126 Uiso 1 1 calc R
H21C H -0.1304 0.9427 0.1718 0.126 Uiso 1 1 calc R
C22 C 0.6324(5) 1.0631(5) 0.1929(5) 0.0924(18) Uani 1 1 d .
H22A H 0.6626 1.0056 0.2046 0.111 Uiso 1 1 calc R
H22B H 0.6924 1.1039 0.2090 0.111 Uiso 1 1 calc R

loop_
_atom_site_aniso_label
_atom_site_aniso_U_11
_atom_site_aniso_U_22
_atom_site_aniso_U_33
_atom_site_aniso_U_23
_atom_site_aniso_U_13
_atom_site_aniso_U_12
Ir1 0.03466(8) 0.03183(7) 0.02960(7) -0.00051(5) 0.00792(5) -0.00244(5)
N1 0.0408(17) 0.0480(17) 0.0390(16) -0.0008(13) 0.0147(13) 0.0045(14)
C1 0.0393(18) 0.0324(16) 0.0348(18) 0.0010(13) 0.0070(15) 0.0018(14)
P1 0.0854(10) 0.0547(7) 0.0781(9) -0.0144(6) 0.0372(8) -0.0104(6)
Cl1 0.0898(11) 0.1603(17) 0.0732(9) -0.0081(11) 0.0263(8) 0.0048(11)
F1 0.101(3) 0.175(5) 0.231(6) 0.055(4) 0.088(4) 0.018(3)
I1 0.04965(15) 0.04927(14) 0.04542(14) -0.01203(11) 0.00623(11) -0.00782(11)
N2 0.0473(18) 0.0348(15) 0.0505(19) 0.0035(13) 0.0211(15) 0.0027(13)
F2 0.134(3) 0.149(4) 0.094(3) 0.012(3) 0.041(2) -0.029(3)
Cl2 0.1189(15) 0.1581(17) 0.0915(11) -0.0104(12) 0.0558(11) -0.0217(13)
C2 0.045(2) 0.0370(17) 0.0372(18) 0.0030(15) 0.0112(16) 0.0039(16)
N3 0.068(2) 0.0438(17) 0.053(2) 0.0141(15) 0.0262(18) 0.0260(17)
F3 0.250(6) 0.078(2) 0.136(4) -0.037(3) 0.060(4) -0.044(3)
C3 0.050(2) 0.071(3) 0.054(2) -0.003(2) 0.022(2) 0.011(2)
C4 0.050(2) 0.0418(19) 0.046(2) 0.0027(16) 0.0205(18) -0.0026(17)
N4 0.068(2) 0.0484(19) 0.0457(19) -0.0001(15) 0.0008(17) 0.0250(17)
F4 0.193(5) 0.115(3) 0.095(3) 0.021(2) 0.051(3) -0.001(3)
F5 0.254(6) 0.086(3) 0.149(4) -0.042(3) 0.026(4) -0.040(4)
C5 0.074(3) 0.058(3) 0.080(3) 0.015(2) 0.040(3) -0.003(2)
F6 0.099(3) 0.245(6) 0.174(5) 0.021(5) 0.050(3) 0.049(4)
C6 0.076(3) 0.0313(19) 0.080(3) 0.0085(19) 0.043(3) 0.006(2)
C7 0.111(4) 0.064(3) 0.045(2) 0.024(2) 0.035(3) 0.054(3)
C8 0.094(4) 0.069(3) 0.047(3) 0.003(2) 0.004(3) 0.043(3)
C9 0.054(3) 0.084(4) 0.082(4) -0.010(3) -0.009(3) 0.009(3)
C10 0.053(2) 0.0387(18) 0.041(2) 0.0015(16) 0.0108(17) 0.0198(17)
C11 0.045(2) 0.049(2) 0.040(2) -0.0013(17) 0.0113(16) 0.0104(17)
C12 0.057(2) 0.044(2) 0.0359(19) 0.0041(16) 0.0032(17) 0.0034(18)
C13 0.051(2) 0.052(2) 0.0324(18) 0.0047(16) 0.0086(16) -0.0148(18)
C14 0.062(3) 0.049(2) 0.0274(18) -0.0016(16) 0.0103(17) 0.0038(19)
C15 0.066(3) 0.048(2) 0.0341(19) -0.0015(16) 0.0057(18) -0.027(2)
C16 0.041(2) 0.073(3) 0.0343(19) 0.0070(19) 0.0026(16) -0.010(2)
C17 0.125(5) 0.049(3) 0.065(3) 0.012(2) 0.009(3) 0.022(3)
C18 0.081(4) 0.091(4) 0.061(3) 0.008(3) 0.014(3) -0.047(3)
C19 0.108(4) 0.090(4) 0.051(3) -0.001(3) 0.034(3) 0.030(3)
C20 0.128(5) 0.068(3) 0.060(3) -0.005(3) 0.009(3) -0.054(3)
C21 0.037(2) 0.154(5) 0.056(3) 0.010(3) -0.001(2) -0.004(3)
C22 0.068(4) 0.107(5) 0.107(5) 0.004(4) 0.030(3) 0.008(3)

loop_
_atom_type_symbol
_atom_type_description
_atom_type_scat_dispersion_real
_atom_type_scat_dispersion_imag
_atom_type_scat_source
C C 0.0033 0.0016 'International Tables Vol C Tables 4.2.6.8 and 6.1.1.4'
H H 0.0000 0.0000 'International Tables Vol C Tables 4.2.6.8 and 6.1.1.4'
F F 0.0171 0.0103 'International Tables Vol C Tables 4.2.6.8 and 6.1.1.4'
P P 0.1023 0.0942 'International Tables Vol C Tables 4.2.6.8 and 6.1.1.4'
Cl Cl 0.1484 0.1585 'International Tables Vol C Tables 4.2.6.8 and 6.1.1.4'
I I -0.4742 1.8119 'International Tables Vol C Tables 4.2.6.8 and 6.1.1.4'
Ir Ir -1.4442 7.9887 'International Tables Vol C Tables 4.2.6.8 and 6.1.1.4'
N N 0.0061 0.0033 'International Tables Vol C Tables 4.2.6.8 and 6.1.1.4'

loop_
_geom_angle_atom_site_label_1
_geom_angle_atom_site_label_2
_geom_angle_atom_site_label_3
_geom_angle
C1 Ir1 C15 105.31(15)
C1 Ir1 C11 97.04(14)
C15 Ir1 C11 102.55(16)
C1 Ir1 C16 91.85(14)
C15 Ir1 C16 38.50(17)
C11 Ir1 C16 140.76(16)
C1 Ir1 C14 143.27(15)
C15 Ir1 C14 38.49(16)
C11 Ir1 C14 88.58(14)
C16 Ir1 C14 63.16(16)
C1 Ir1 C12 113.60(15)
C15 Ir1 C12 63.60(15)
C11 Ir1 C12 148.51(15)
C16 Ir1 C12 36.96(15)
C14 Ir1 C12 62.71(15)
C1 Ir1 C13 151.10(15)
C15 Ir1 C13 63.51(14)
C11 Ir1 C13 111.17(15)
C16 Ir1 C13 62.44(15)
C14 Ir1 C13 37.07(14)
C12 Ir1 C13 37.65(15)
C1 Ir1 I1 88.53(10)
C15 Ir1 I1 158.88(10)
C11 Ir1 I1 91.23(11)
C16 Ir1 I1 127.26(12)
C14 Ir1 I1 127.76(11)
C12 Ir1 I1 96.42(11)
C13 Ir1 I1 96.72(10)
C4 N1 C2 109.1(3)
C4 N1 C3 126.9(3)
C2 N1 C3 123.8(3)
C2 C1 N2 102.4(3)
C2 C1 Ir1 127.3(3)
N2 C1 Ir1 129.8(2)
F6 P1 F3 92.2(4)
F6 P1 F5 91.4(4)
F3 P1 F5 176.4(4)
F6 P1 F4 91.9(3)
F3 P1 F4 90.3(3)
F5 P1 F4 90.4(3)
F6 P1 F2 89.5(3)
F3 P1 F2 89.2(2)
F5 P1 F2 90.0(3)
F4 P1 F2 178.6(3)
F6 P1 F1 178.9(3)
F3 P1 F1 88.4(3)
F5 P1 F1 88.0(3)
F4 P1 F1 89.0(3)
F2 P1 F1 89.6(3)
C4 N2 C1 111.8(3)
C4 N2 C6 125.3(3)
C1 N2 C6 122.7(3)
C1 C2 N1 109.9(3)
C10 N3 C7 108.2(4)
C10 N3 C6 122.5(3)
C7 N3 C6 128.7(4)
N1 C4 N2 106.7(3)
N1 C4 C5 124.8(4)
N2 C4 C5 128.4(4)
C10 N4 C8 109.0(4)
C10 N4 C9 125.7(4)
C8 N4 C9 125.1(5)
N2 C6 N3 109.9(3)
C8 C7 N3 106.7(4)
C7 C8 N4 108.8(5)
N4 C10 N3 107.3(4)
N4 C10 C11 128.2(4)
N3 C10 C11 124.5(4)
C10 C11 Ir1 116.1(2)
C16 C12 C13 108.1(4)
C16 C12 C17 127.3(4)
C13 C12 C17 124.5(4)
C16 C12 Ir1 70.7(2)
C13 C12 Ir1 71.5(2)
C17 C12 Ir1 127.0(3)
C14 C13 C12 108.0(3)
C14 C13 C18 126.3(4)
C12 C13 C18 125.5(4)
C14 C13 Ir1 70.5(2)
C12 C13 Ir1 70.8(2)
C18 C13 Ir1 128.2(3)
C13 C14 C15 107.7(4)
C13 C14 C19 127.1(4)
C15 C14 C19 125.2(4)
C13 C14 Ir1 72.4(2)
C15 C14 Ir1 67.6(2)
C19 C14 Ir1 126.9(3)
C16 C15 C14 107.8(3)
C16 C15 C20 125.2(4)
C14 C15 C20 126.1(4)
C16 C15 Ir1 73.8(2)
C14 C15 Ir1 74.0(2)
C20 C15 Ir1 126.7(3)
C12 C16 C15 108.1(4)
C12 C16 C21 125.6(5)
C15 C16 C21 126.1(4)
C12 C16 Ir1 72.3(2)
C15 C16 Ir1 67.7(2)
C21 C16 Ir1 128.4(3)
Cl1 C22 Cl2 111.3(4)

loop_
_geom_bond_atom_site_label_1
_geom_bond_atom_site_label_2
_geom_bond_distance
Ir1 C1 2.047(3)
Ir1 C15 2.129(4)
Ir1 C11 2.149(4)
Ir1 C16 2.208(4)
Ir1 C14 2.214(4)
Ir1 C12 2.229(4)
Ir1 C13 2.238(4)
Ir1 I1 2.7443(3)
N1 C4 1.320(5)
N1 C2 1.392(5)
N1 C3 1.467(5)
C1 C2 1.362(5)
C1 N2 1.414(4)
P1 F6 1.517(4)
P1 F3 1.551(4)
P1 F5 1.554(4)
P1 F4 1.565(4)
P1 F2 1.568(4)
P1 F1 1.572(5)
Cl1 C22 1.728(6)
N2 C4 1.347(5)
N2 C6 1.450(5)
Cl2 C22 1.747(7)
N3 C10 1.346(5)
N3 C7 1.399(6)
N3 C6 1.452(6)
C4 C5 1.492(5)
N4 C10 1.345(5)
N4 C8 1.358(6)
N4 C9 1.458(6)
C7 C8 1.328(8)
C10 C11 1.451(5)
C12 C16 1.406(6)
C12 C13 1.441(6)
C12 C17 1.510(6)
C13 C14 1.415(6)
C13 C18 1.509(6)
C14 C15 1.433(6)
C14 C19 1.503(6)
C15 C16 1.432(6)
C15 C20 1.506(6)
C16 C21 1.508(6)

loop_
_geom_torsion_atom_site_label_1
_geom_torsion_atom_site_label_2
_geom_torsion_atom_site_label_3
_geom_torsion_atom_site_label_4
_geom_torsion
C15 Ir1 C1 C2 -93.8(4)
C11 Ir1 C1 C2 161.0(3)
C16 Ir1 C1 C2 -57.3(4)
C14 Ir1 C1 C2 -101.8(4)
C12 Ir1 C1 C2 -26.4(4)
C13 Ir1 C1 C2 -31.3(5)
I1 Ir1 C1 C2 70.0(3)
C15 Ir1 C1 N2 77.4(4)
C11 Ir1 C1 N2 -27.7(4)
C16 Ir1 C1 N2 114.0(3)
C14 Ir1 C1 N2 69.4(4)
C12 Ir1 C1 N2 144.9(3)
C13 Ir1 C1 N2 139.9(3)
I1 Ir1 C1 N2 -118.8(3)
C2 C1 N2 C4 1.3(4)
Ir1 C1 N2 C4 -171.5(3)
C2 C1 N2 C6 -175.0(4)
Ir1 C1 N2 C6 12.2(6)
N2 C1 C2 N1 -1.5(4)
Ir1 C1 C2 N1 171.6(3)
C4 N1 C2 C1 1.2(4)
C3 N1 C2 C1 -174.1(4)
C2 N1 C4 N2 -0.3(4)
C3 N1 C4 N2 174.8(4)
C2 N1 C4 C5 -179.9(4)
C3 N1 C4 C5 -4.7(7)
C1 N2 C4 N1 -0.6(5)
C6 N2 C4 N1 175.5(4)
C1 N2 C4 C5 178.9(4)
C6 N2 C4 C5 -4.9(7)
C4 N2 C6 N3 -111.6(4)
C1 N2 C6 N3 64.2(5)
C10 N3 C6 N2 -83.7(4)
C7 N3 C6 N2 86.3(5)
C10 N3 C7 C8 -0.8(5)
C6 N3 C7 C8 -172.0(4)
N3 C7 C8 N4 -0.2(5)
C10 N4 C8 C7 1.1(5)
C9 N4 C8 C7 -173.9(4)
C8 N4 C10 N3 -1.6(4)
C9 N4 C10 N3 173.4(4)
C8 N4 C10 C11 177.0(4)
C9 N4 C10 C11 -8.0(6)
C7 N3 C10 N4 1.5(4)
C6 N3 C10 N4 173.3(3)
C7 N3 C10 C11 -177.2(3)
C6 N3 C10 C11 -5.4(6)
N4 C10 C11 Ir1 -110.3(4)
N3 C10 C11 Ir1 68.1(4)
C1 Ir1 C11 C10 -31.0(3)
C15 Ir1 C11 C10 -138.4(3)
C16 Ir1 C11 C10 -132.7(3)
C14 Ir1 C11 C10 -174.6(3)
C12 Ir1 C11 C10 162.1(3)
C13 Ir1 C11 C10 155.4(3)
I1 Ir1 C11 C10 57.7(3)
C1 Ir1 C12 C16 -58.5(3)
C15 Ir1 C12 C16 37.5(2)
C11 Ir1 C12 C16 107.3(3)
C14 Ir1 C12 C16 80.8(3)
C13 Ir1 C12 C16 117.6(3)
I1 Ir1 C12 C16 -149.7(2)
C1 Ir1 C12 C13 -176.1(2)
C15 Ir1 C12 C13 -80.1(2)
C11 Ir1 C12 C13 -10.3(4)
C16 Ir1 C12 C13 -117.6(3)
C14 Ir1 C12 C13 -36.8(2)
I1 Ir1 C12 C13 92.7(2)
C1 Ir1 C12 C17 64.2(5)
C15 Ir1 C12 C17 160.2(5)
C11 Ir1 C12 C17 -130.1(4)
C16 Ir1 C12 C17 122.7(5)
C14 Ir1 C12 C17 -156.5(5)
C13 Ir1 C12 C17 -119.7(5)
I1 Ir1 C12 C17 -27.0(4)
C16 C12 C13 C14 -0.6(4)
C17 C12 C13 C14 -176.3(4)
Ir1 C12 C13 C14 61.0(3)
C16 C12 C13 C18 174.5(4)
C17 C12 C13 C18 -1.1(7)
Ir1 C12 C13 C18 -123.8(4)
C16 C12 C13 Ir1 -61.7(3)
C17 C12 C13 Ir1 122.7(4)
C1 Ir1 C13 C14 -110.7(3)
C15 Ir1 C13 C14 -37.7(3)
C11 Ir1 C13 C14 56.2(3)
C16 Ir1 C13 C14 -81.1(3)
C12 Ir1 C13 C14 -118.1(3)
I1 Ir1 C13 C14 150.1(2)
C1 Ir1 C13 C12 7.4(4)
C15 Ir1 C13 C12 80.4(3)
C11 Ir1 C13 C12 174.2(2)
C16 Ir1 C13 C12 36.9(2)
C14 Ir1 C13 C12 118.1(3)
I1 Ir1 C13 C12 -91.8(2)
C1 Ir1 C13 C18 128.0(4)
C15 Ir1 C13 C18 -159.0(5)
C11 Ir1 C13 C18 -65.2(5)
C16 Ir1 C13 C18 157.5(5)
C14 Ir1 C13 C18 -121.3(5)
C12 Ir1 C13 C18 120.6(5)
I1 Ir1 C13 C18 28.8(4)
C12 C13 C14 C15 -2.6(4)
C18 C13 C14 C15 -177.8(4)
Ir1 C13 C14 C15 58.6(3)
C12 C13 C14 C19 175.5(4)
C18 C13 C14 C19 0.3(7)
Ir1 C13 C14 C19 -123.3(4)
C12 C13 C14 Ir1 -61.2(3)
C18 C13 C14 Ir1 123.7(4)
C1 Ir1 C14 C13 130.9(3)
C15 Ir1 C14 C13 118.4(4)
C11 Ir1 C14 C13 -129.2(3)
C16 Ir1 C14 C13 79.0(3)
C12 Ir1 C14 C13 37.3(2)
I1 Ir1 C14 C13 -38.8(3)
C1 Ir1 C14 C15 12.5(4)
C11 Ir1 C14 C15 112.4(3)
C16 Ir1 C14 C15 -39.4(2)
C12 Ir1 C14 C15 -81.1(3)
C13 Ir1 C14 C15 -118.4(4)
I1 Ir1 C14 C15 -157.2(2)
C1 Ir1 C14 C19 -105.6(5)
C15 Ir1 C14 C19 -118.0(5)
C11 Ir1 C14 C19 -5.7(4)
C16 Ir1 C14 C19 -157.4(5)
C12 Ir1 C14 C19 160.9(5)
C13 Ir1 C14 C19 123.6(5)
I1 Ir1 C14 C19 84.8(4)
C13 C14 C15 C16 4.9(4)
C19 C14 C15 C16 -173.3(4)
Ir1 C14 C15 C16 66.5(3)
C13 C14 C15 C20 174.3(4)
C19 C14 C15 C20 -3.8(7)
Ir1 C14 C15 C20 -124.0(4)
C13 C14 C15 Ir1 -61.6(3)
C19 C14 C15 Ir1 120.2(4)
C1 Ir1 C15 C16 73.1(2)
C11 Ir1 C15 C16 174.1(2)
C14 Ir1 C15 C16 -114.6(3)
C12 Ir1 C15 C16 -36.0(2)
C13 Ir1 C15 C16 -78.2(2)
I1 Ir1 C15 C16 -56.3(5)
C1 Ir1 C15 C14 -172.3(2)
C11 Ir1 C15 C14 -71.3(2)
C16 Ir1 C15 C14 114.6(3)
C12 Ir1 C15 C14 78.6(2)
C13 Ir1 C15 C14 36.3(2)
I1 Ir1 C15 C14 58.3(5)
C1 Ir1 C15 C20 -49.0(5)
C11 Ir1 C15 C20 52.0(5)
C16 Ir1 C15 C20 -122.1(6)
C14 Ir1 C15 C20 123.3(6)
C12 Ir1 C15 C20 -158.1(5)
C13 Ir1 C15 C20 159.7(5)
I1 Ir1 C15 C20 -178.4(3)
C13 C12 C16 C15 3.7(4)
C17 C12 C16 C15 179.1(4)
Ir1 C12 C16 C15 -58.5(3)
C13 C12 C16 C21 -172.9(4)
C17 C12 C16 C21 2.6(7)
Ir1 C12 C16 C21 125.0(4)
C13 C12 C16 Ir1 62.2(3)
C17 C12 C16 Ir1 -122.4(4)
C14 C15 C16 C12 -5.3(4)
C20 C15 C16 C12 -174.9(4)
Ir1 C15 C16 C12 61.4(3)
C14 C15 C16 C21 171.2(4)
C20 C15 C16 C21 1.7(7)
Ir1 C15 C16 C21 -122.1(4)
C14 C15 C16 Ir1 -66.7(3)
C20 C15 C16 Ir1 123.8(4)
C1 Ir1 C16 C12 128.6(2)
C15 Ir1 C16 C12 -118.9(3)
C11 Ir1 C16 C12 -127.9(3)
C14 Ir1 C16 C12 -79.5(3)
C13 Ir1 C16 C12 -37.6(2)
I1 Ir1 C16 C12 39.0(3)
C1 Ir1 C16 C15 -112.6(2)
C11 Ir1 C16 C15 -9.1(3)
C14 Ir1 C16 C15 39.4(2)
C12 Ir1 C16 C15 118.9(3)
C13 Ir1 C16 C15 81.2(2)
I1 Ir1 C16 C15 157.88(18)
C1 Ir1 C16 C21 6.7(5)
C15 Ir1 C16 C21 119.3(6)
C11 Ir1 C16 C21 110.2(5)
C14 Ir1 C16 C21 158.6(5)
C12 Ir1 C16 C21 -121.8(6)
C13 Ir1 C16 C21 -159.5(5)
I1 Ir1 C16 C21 -82.9(5)
